data_1536204
loop_
_publ_author_name
'Joergens, S.'
'Mewis, A.'

_publ_section_title
;
 Die Kristallstrukturen von Hexachalcogeno-Hypodiphosphaten des Magnesiums
 und Zinks
;
_journal_name_full 'Zeitschrift fuer Anorganische und Allgemeine Chemie'
_journal_page_first 51
_journal_page_last 57
_journal_volume 630
_journal_year 2004
_chemical_formula_sum 'K2 Mg P2 Se6'
_chemical_name_systematic 'K2 Mg (P2 Se6)'
_space_group_IT_number 14
_symmetry_space_group_name_Hall '-P 2yn'
_symmetry_space_group_name_H-M 'P 1 21/n 1'
_cell_angle_alpha 90
_cell_angle_beta 103.02
_cell_angle_gamma 90
_cell_formula_units_Z 2
_cell_length_a 6.546
_cell_length_b 12.724
_cell_length_c 7.599
_cell_volume 616.659
_citation_journal_id_ASTM ZAACAB
_cod_data_source_file Joergens_ZAACAB_2004_1053.cif
_cod_data_source_block K2Mg1P2Se6
_cod_original_cell_volume 616.6589
_cod_original_sg_symbol_Hall '-P 2ybc (x-z,y,z)'
_cod_original_formula_sum 'K2 Mg1 P2 Se6'
_cod_database_code 1536204

loop_
_symmetry_equiv_pos_as_xyz
x,y,z
-x+1/2,y+1/2,-z+1/2
-x,-y,-z
x-1/2,-y-1/2,z-1/2

loop_
_atom_site_label
_atom_site_type_symbol
_atom_site_fract_x
_atom_site_fract_y
_atom_site_fract_z
_atom_site_occupancy
_atom_site_U_iso_or_equiv
P1 P+4 0.5123 0.53249 0.8663 1 0.0
Se3 Se-2 0.28639 0.32963 0.07373 1 0.0
Se1 Se-2 0.18697 0.5586 0.72906 1 0.0
Se2 Se-2 0.32175 0.58681 0.25415 1 0.0
K1 K+1 0.2217 0.30874 0.5429 1 0.0
Mg1 Mg+2 0 0.5 0 1 0.0
